data_4062161
loop_
_publ_author_name
'Wehmschulte, Rudolf J.'
'Steele, Jared M.'
'Khan, Masood A.'

_publ_section_title
;
 Diterphenylgallium Alkyls and Hydride: Synthesis, Characterization,
 and Reactivity
;
_journal_issue 23
_journal_name_full Organometallics
_journal_page_first 4678
_journal_page_last 4684
_journal_paper_doi 10.1021/om030318a
_journal_volume 22
_journal_year 2003
_chemical_formula_sum 'C48 H52 Cl2 Ga2 O2'
_chemical_formula_weight 871.24
_chemical_name_common '[2,6-Mes2C6H3Ga(Cl)(u-OH)]2'
_space_group_IT_number 61
_symmetry_cell_setting orthorhombic
_symmetry_space_group_name_Hall '-P 2ac 2ab'
_symmetry_space_group_name_H-M 'P b c a'
_cell_angle_alpha 90.00
_cell_angle_beta 90.00
_cell_angle_gamma 90.00
_cell_formula_units_Z 8
_cell_length_a 18.1341(10)
_cell_length_b 20.0259(11)
_cell_length_c 23.7470(13)
_cell_measurement_temperature 120(2)
_cell_volume 8623.8(8)
_diffrn_ambient_temperature 120(2)
_exptl_crystal_density_diffrn 1.342
_cod_depositor_comments
;
The following automatic conversions were performed:
'_symmetry_cell_setting' value 'Orthorhombic' changed to 'orthorhombic'
according to '/home/saulius/struct/CIF-dictionaries/cif_core.dic'
dictionary named 'cif_core.dic' version 2.4.1 from 2010-06-29.

Automatic conversion script
Id: cif_fix_enum 1527 2010-12-29 10:47:43Z saulius 
;
_cod_database_code 4062161

loop_
_symmetry_equiv_pos_as_xyz
'x, y, z'
'-x+1/2, -y, z+1/2'
'-x, y+1/2, -z+1/2'
'x+1/2, -y+1/2, -z'
'-x, -y, -z'
'x-1/2, y, -z-1/2'
'x, -y-1/2, z-1/2'
'-x-1/2, y-1/2, z'

loop_
_atom_site_label
_atom_site_type_symbol
_atom_site_fract_x
_atom_site_fract_y
_atom_site_fract_z
_atom_site_U_iso_or_equiv
_atom_site_adp_type
_atom_site_occupancy
_atom_site_symmetry_multiplicity
_atom_site_calc_flag
_atom_site_refinement_flags
_atom_site_disorder_assembly
_atom_site_disorder_group
Ga1 Ga 0.702367(8) 0.099529(7) 0.614719(6) 0.01688(5) Uani 1 1 d . . .
Ga2 Ga 0.554339(8) 0.161553(8) 0.622748(6) 0.01684(5) Uani 1 1 d . . .
Cl1 Cl 0.78885(2) 0.173760(19) 0.604061(19) 0.03077(9) Uani 1 1 d . . .
Cl2 Cl 0.46948(2) 0.08662(2) 0.633990(18) 0.03139(9) Uani 1 1 d . . .
O1 O 0.63558(6) 0.13490(5) 0.66941(4) 0.0209(2) Uani 1 1 d D . .
H1 H 0.6313(10) 0.1241(9) 0.7054(3) 0.037(5) Uiso 1 1 d D . .
O2 O 0.62167(5) 0.12678(5) 0.56823(4) 0.0197(2) Uani 1 1 d D . .
H2 H 0.6214(11) 0.1349(10) 0.5315(2) 0.048(6) Uiso 1 1 d D . .
C1 C 0.59843(8) -0.01589(8) 0.49642(7) 0.0275(3) Uani 1 1 d . . .
H1A H 0.5591 0.0036 0.4734 0.041 Uiso 1 1 calc R . .
H1B H 0.5897 -0.0053 0.5362 0.041 Uiso 1 1 calc R . .
H1C H 0.5988 -0.0645 0.4914 0.041 Uiso 1 1 calc R . .
C2 C 0.67185(8) 0.01258(7) 0.47837(6) 0.0207(3) Uani 1 1 d . . .
C3 C 0.67782(9) 0.04632(8) 0.42724(6) 0.0258(3) Uani 1 1 d . . .
H3A H 0.6352 0.0514 0.4044 0.031 Uiso 1 1 calc R . .
C4 C 0.74446(10) 0.07272(8) 0.40877(6) 0.0287(3) Uani 1 1 d . . .
C5 C 0.74968(13) 0.10898(9) 0.35301(7) 0.0405(4) Uani 1 1 d . . .
H5A H 0.7112 0.0925 0.3276 0.061 Uiso 1 1 calc R . .
H5B H 0.7982 0.1009 0.3362 0.061 Uiso 1 1 calc R . .
H5C H 0.7430 0.1570 0.3591 0.061 Uiso 1 1 calc R . .
C6 C 0.80641(9) 0.06459(8) 0.44264(7) 0.0286(3) Uani 1 1 d . . .
H6A H 0.8523 0.0825 0.4305 0.034 Uiso 1 1 calc R . .
C7 C 0.80291(8) 0.03091(8) 0.49394(7) 0.0241(3) Uani 1 1 d . . .
C8 C 0.87215(9) 0.02219(10) 0.52857(8) 0.0344(4) Uani 1 1 d . . .
H8A H 0.9153 0.0330 0.5055 0.052 Uiso 1 1 calc R . .
H8B H 0.8756 -0.0242 0.5415 0.052 Uiso 1 1 calc R . .
H8C H 0.8704 0.0521 0.5612 0.052 Uiso 1 1 calc R . .
C9 C 0.73488(8) 0.00496(7) 0.51226(6) 0.0188(3) Uani 1 1 d . . .
C10 C 0.73024(7) -0.03146(7) 0.56711(6) 0.0179(3) Uani 1 1 d . . .
C11 C 0.73601(8) -0.10102(7) 0.56847(6) 0.0222(3) Uani 1 1 d . . .
H11A H 0.7412 -0.1252 0.5343 0.027 Uiso 1 1 calc R . .
C12 C 0.73419(9) -0.13520(8) 0.61931(6) 0.0256(3) Uani 1 1 d . . .
H12A H 0.7371 -0.1826 0.6197 0.031 Uiso 1 1 calc R . .
C13 C 0.72814(8) -0.10019(7) 0.66947(6) 0.0223(3) Uani 1 1 d . . .
H13A H 0.7275 -0.1237 0.7042 0.027 Uiso 1 1 calc R . .
C14 C 0.72304(7) -0.03034(7) 0.66924(6) 0.0181(3) Uani 1 1 d . . .
C15 C 0.72202(8) 0.00407(7) 0.61765(6) 0.0169(3) Uani 1 1 d . . .
C16 C 0.72428(8) 0.00707(7) 0.72357(6) 0.0191(3) Uani 1 1 d . . .
C17 C 0.79124(8) 0.03516(8) 0.74175(7) 0.0237(3) Uani 1 1 d . . .
C18 C 0.86151(9) 0.02645(9) 0.70816(8) 0.0333(4) Uani 1 1 d . . .
H18A H 0.9036 0.0420 0.7305 0.050 Uiso 1 1 calc R . .
H18B H 0.8583 0.0525 0.6733 0.050 Uiso 1 1 calc R . .
H18C H 0.8682 -0.0209 0.6989 0.050 Uiso 1 1 calc R . .
C19 C 0.79314(9) 0.06960(8) 0.79268(7) 0.0293(3) Uani 1 1 d . . .
H19A H 0.8383 0.0889 0.8047 0.035 Uiso 1 1 calc R . .
C20 C 0.73125(10) 0.07657(8) 0.82633(6) 0.0292(3) Uani 1 1 d . . .
C21 C 0.73632(13) 0.11192(10) 0.88242(7) 0.0410(5) Uani 1 1 d . . .
H21A H 0.7809 0.0974 0.9022 0.062 Uiso 1 1 calc R . .
H21B H 0.6929 0.1010 0.9052 0.062 Uiso 1 1 calc R . .
H21C H 0.7384 0.1603 0.8763 0.062 Uiso 1 1 calc R . .
C22 C 0.66533(9) 0.04825(8) 0.80792(6) 0.0263(3) Uani 1 1 d . . .
H22A H 0.6224 0.0527 0.8306 0.032 Uiso 1 1 calc R . .
C23 C 0.66075(8) 0.01359(7) 0.75707(6) 0.0209(3) Uani 1 1 d . . .
C24 C 0.58866(9) -0.01768(8) 0.73926(7) 0.0290(3) Uani 1 1 d . . .
H24A H 0.5491 -0.0022 0.7642 0.044 Uiso 1 1 calc R . .
H24B H 0.5926 -0.0664 0.7416 0.044 Uiso 1 1 calc R . .
H24C H 0.5774 -0.0047 0.7004 0.044 Uiso 1 1 calc R . .
C25 C 0.66054(8) 0.27344(8) 0.74093(7) 0.0279(3) Uani 1 1 d . . .
H25A H 0.6990 0.2544 0.7650 0.042 Uiso 1 1 calc R . .
H25B H 0.6599 0.3221 0.7453 0.042 Uiso 1 1 calc R . .
H25C H 0.6707 0.2621 0.7015 0.042 Uiso 1 1 calc R . .
C26 C 0.58651(8) 0.24527(7) 0.75773(6) 0.0209(3) Uani 1 1 d . . .
C27 C 0.57964(9) 0.20837(7) 0.80730(6) 0.0237(3) Uani 1 1 d . . .
H27A H 0.6224 0.1997 0.8292 0.028 Uiso 1 1 calc R . .
C28 C 0.51174(9) 0.18385(8) 0.82554(6) 0.0245(3) Uani 1 1 d . . .
C29 C 0.50500(11) 0.14494(9) 0.87980(6) 0.0310(4) Uani 1 1 d . . .
H29A H 0.4652 0.1639 0.9027 0.047 Uiso 1 1 calc R . .
H29B H 0.5516 0.1475 0.9006 0.047 Uiso 1 1 calc R . .
H29C H 0.4938 0.0981 0.8712 0.047 Uiso 1 1 calc R . .
C30 C 0.44996(9) 0.19744(8) 0.79298(7) 0.0262(3) Uani 1 1 d . . .
H30A H 0.4032 0.1818 0.8053 0.031 Uiso 1 1 calc R . .
C31 C 0.45446(8) 0.23326(8) 0.74293(6) 0.0241(3) Uani 1 1 d . . .
C32 C 0.38524(9) 0.24707(10) 0.70948(7) 0.0343(4) Uani 1 1 d . . .
H32A H 0.3425 0.2292 0.7297 0.051 Uiso 1 1 calc R . .
H32B H 0.3890 0.2256 0.6725 0.051 Uiso 1 1 calc R . .
H32C H 0.3794 0.2954 0.7045 0.051 Uiso 1 1 calc R . .
C33 C 0.52372(8) 0.25690(7) 0.72467(6) 0.0197(3) Uani 1 1 d . . .
C34 C 0.52831(8) 0.29346(7) 0.66986(6) 0.0199(3) Uani 1 1 d . . .
C35 C 0.52222(9) 0.36295(8) 0.66790(7) 0.0267(3) Uani 1 1 d . . .
H35A H 0.5198 0.3878 0.7019 0.032 Uiso 1 1 calc R . .
C36 C 0.51967(10) 0.39593(8) 0.61648(7) 0.0308(4) Uani 1 1 d . . .
H36A H 0.5168 0.4433 0.6154 0.037 Uiso 1 1 calc R . .
C37 C 0.52137(9) 0.35979(8) 0.56666(7) 0.0262(3) Uani 1 1 d . . .
H37A H 0.5180 0.3825 0.5316 0.031 Uiso 1 1 calc R . .
C38 C 0.52796(8) 0.29036(7) 0.56754(6) 0.0196(3) Uani 1 1 d . . .
C39 C 0.53382(8) 0.25701(7) 0.61952(6) 0.0176(3) Uani 1 1 d . . .
C40 C 0.52387(8) 0.25079(7) 0.51412(6) 0.0193(3) Uani 1 1 d . . .
C41 C 0.45533(8) 0.22459(8) 0.49709(7) 0.0242(3) Uani 1 1 d . . .
C42 C 0.38574(9) 0.23741(10) 0.53072(8) 0.0363(4) Uani 1 1 d . . .
H42A H 0.3430 0.2209 0.5097 0.054 Uiso 1 1 calc R . .
H42B H 0.3804 0.2855 0.5373 0.054 Uiso 1 1 calc R . .
H42C H 0.3889 0.2141 0.5669 0.054 Uiso 1 1 calc R . .
C43 C 0.45164(9) 0.18732(8) 0.44780(7) 0.0288(3) Uani 1 1 d . . .
H43A H 0.4052 0.1703 0.4361 0.035 Uiso 1 1 calc R . .
C44 C 0.51332(10) 0.17415(8) 0.41507(6) 0.0274(3) Uani 1 1 d . . .
C45 C 0.50652(12) 0.13364(9) 0.36161(8) 0.0397(4) Uani 1 1 d . . .
H45A H 0.4669 0.1521 0.3382 0.060 Uiso 1 1 calc R . .
H45B H 0.4951 0.0872 0.3711 0.060 Uiso 1 1 calc R . .
H45C H 0.5531 0.1354 0.3408 0.060 Uiso 1 1 calc R . .
C46 C 0.58069(9) 0.20062(8) 0.43241(6) 0.0248(3) Uani 1 1 d . . .
H46A H 0.6236 0.1920 0.4106 0.030 Uiso 1 1 calc R . .
C47 C 0.58659(8) 0.23942(7) 0.48102(6) 0.0207(3) Uani 1 1 d . . .
C48 C 0.66005(8) 0.26991(8) 0.49663(7) 0.0282(3) Uani 1 1 d . . .
H48A H 0.6991 0.2496 0.4738 0.042 Uiso 1 1 calc R . .
H48B H 0.6700 0.2618 0.5366 0.042 Uiso 1 1 calc R . .
H48C H 0.6587 0.3181 0.4896 0.042 Uiso 1 1 calc R . .

loop_
_atom_site_aniso_label
_atom_site_aniso_U_11
_atom_site_aniso_U_22
_atom_site_aniso_U_33
_atom_site_aniso_U_23
_atom_site_aniso_U_13
_atom_site_aniso_U_12
Ga1 0.01831(9) 0.01299(8) 0.01933(8) -0.00069(5) -0.00105(6) 0.00062(5)
Ga2 0.01773(9) 0.01512(8) 0.01768(8) -0.00052(5) 0.00054(6) 0.00009(6)
Cl1 0.02421(19) 0.01889(18) 0.0492(2) 0.00232(16) -0.00318(17) -0.00492(14)
Cl2 0.02732(19) 0.02700(19) 0.0399(2) -0.00109(16) 0.00551(16) -0.00968(15)
O1 0.0265(5) 0.0212(5) 0.0149(5) -0.0008(4) -0.0013(4) 0.0062(4)
O2 0.0230(5) 0.0218(5) 0.0143(5) -0.0003(4) 0.0000(4) 0.0047(4)
C1 0.0237(7) 0.0332(8) 0.0255(8) -0.0003(6) -0.0043(6) -0.0041(6)
C2 0.0233(7) 0.0196(7) 0.0190(7) -0.0037(5) -0.0001(6) 0.0014(5)
C3 0.0323(8) 0.0246(8) 0.0207(7) -0.0006(6) -0.0027(6) 0.0044(6)
C4 0.0434(9) 0.0229(8) 0.0198(7) 0.0009(6) 0.0073(7) 0.0024(7)
C5 0.0617(13) 0.0343(10) 0.0256(9) 0.0066(7) 0.0102(8) 0.0029(9)
C6 0.0291(8) 0.0286(8) 0.0282(8) -0.0004(6) 0.0099(6) -0.0031(6)
C7 0.0221(7) 0.0248(8) 0.0254(7) -0.0025(6) 0.0037(6) 0.0004(6)
C8 0.0200(7) 0.0449(10) 0.0383(9) 0.0021(8) 0.0007(7) -0.0019(7)
C9 0.0218(7) 0.0168(6) 0.0178(6) -0.0034(5) 0.0017(5) 0.0014(5)
C10 0.0155(6) 0.0189(7) 0.0194(7) -0.0010(5) -0.0003(5) 0.0015(5)
C11 0.0258(7) 0.0188(7) 0.0221(7) -0.0055(5) -0.0009(6) 0.0032(6)
C12 0.0313(8) 0.0149(7) 0.0307(8) -0.0009(6) -0.0023(6) 0.0035(6)
C13 0.0261(7) 0.0184(7) 0.0226(7) 0.0034(5) -0.0033(6) 0.0019(6)
C14 0.0161(6) 0.0187(7) 0.0196(7) -0.0001(5) -0.0015(5) 0.0002(5)
C15 0.0161(6) 0.0145(6) 0.0199(7) -0.0008(5) -0.0014(5) 0.0007(5)
C16 0.0234(7) 0.0165(6) 0.0174(6) 0.0022(5) -0.0030(5) 0.0019(5)
C17 0.0238(7) 0.0225(7) 0.0248(7) -0.0003(6) -0.0066(6) 0.0013(6)
C18 0.0214(8) 0.0393(10) 0.0391(9) -0.0074(7) -0.0039(7) -0.0018(7)
C19 0.0315(8) 0.0277(8) 0.0288(8) -0.0042(6) -0.0115(7) -0.0007(6)
C20 0.0442(10) 0.0241(8) 0.0194(7) -0.0033(6) -0.0097(7) 0.0059(7)
C21 0.0618(13) 0.0368(10) 0.0245(9) -0.0109(7) -0.0120(8) 0.0112(9)
C22 0.0341(8) 0.0253(8) 0.0196(7) 0.0013(6) 0.0029(6) 0.0056(6)
C23 0.0252(7) 0.0186(7) 0.0188(7) 0.0035(5) -0.0010(6) 0.0016(5)
C24 0.0263(8) 0.0305(8) 0.0303(8) 0.0000(7) 0.0044(6) -0.0052(6)
C25 0.0233(7) 0.0349(9) 0.0253(8) -0.0029(6) 0.0008(6) -0.0081(6)
C26 0.0209(7) 0.0216(7) 0.0200(7) -0.0061(5) 0.0033(5) -0.0021(5)
C27 0.0258(8) 0.0248(8) 0.0204(7) -0.0042(6) -0.0003(6) -0.0010(6)
C28 0.0323(8) 0.0225(7) 0.0187(7) -0.0023(6) 0.0041(6) -0.0021(6)
C29 0.0422(10) 0.0294(9) 0.0214(7) 0.0022(6) 0.0051(7) -0.0034(7)
C30 0.0241(8) 0.0287(8) 0.0257(8) -0.0011(6) 0.0071(6) -0.0050(6)
C31 0.0213(7) 0.0267(8) 0.0242(7) -0.0028(6) 0.0029(6) -0.0008(6)
C32 0.0206(8) 0.0463(10) 0.0360(9) 0.0058(8) 0.0017(7) 0.0004(7)
C33 0.0231(7) 0.0178(7) 0.0182(7) -0.0034(5) 0.0035(5) -0.0004(5)
C34 0.0185(7) 0.0203(7) 0.0210(7) -0.0011(5) 0.0028(5) 0.0000(5)
C35 0.0335(8) 0.0202(7) 0.0265(8) -0.0044(6) 0.0045(6) 0.0003(6)
C36 0.0388(10) 0.0171(8) 0.0365(9) 0.0001(6) 0.0031(7) 0.0008(7)
C37 0.0318(8) 0.0211(7) 0.0257(8) 0.0052(6) -0.0012(6) 0.0003(6)
C38 0.0171(6) 0.0215(7) 0.0203(7) 0.0008(5) -0.0002(5) -0.0006(5)
C39 0.0160(6) 0.0161(7) 0.0207(7) -0.0003(5) 0.0005(5) -0.0001(5)
C40 0.0218(7) 0.0177(7) 0.0184(7) 0.0033(5) -0.0035(5) -0.0019(5)
C41 0.0213(7) 0.0259(8) 0.0253(8) 0.0049(6) -0.0044(6) -0.0045(6)
C42 0.0216(8) 0.0483(11) 0.0389(10) 0.0020(8) -0.0015(7) -0.0049(7)
C43 0.0298(8) 0.0281(8) 0.0285(8) 0.0052(6) -0.0109(7) -0.0102(6)
C44 0.0419(9) 0.0200(7) 0.0202(7) 0.0019(6) -0.0089(7) -0.0037(6)
C45 0.0606(12) 0.0305(9) 0.0279(9) -0.0058(7) -0.0124(9) -0.0041(8)
C46 0.0301(8) 0.0245(8) 0.0197(7) 0.0023(6) -0.0005(6) 0.0012(6)
C47 0.0229(7) 0.0216(7) 0.0175(6) 0.0047(5) -0.0030(5) -0.0020(6)
C48 0.0234(7) 0.0368(9) 0.0243(8) 0.0023(6) -0.0003(6) -0.0074(6)

loop_
_geom_bond_atom_site_label_1
_geom_bond_atom_site_label_2
_geom_bond_distance
_geom_bond_site_symmetry_2
_geom_bond_publ_flag
Ga1 O1 1.9119(10) . ?
Ga1 O2 1.9127(10) . ?
Ga1 C15 1.9458(14) . ?
Ga1 Cl1 2.1756(4) . ?
Ga1 Ga2 2.9639(3) . ?
Ga2 O2 1.9110(10) . ?
Ga2 O1 1.9193(10) . ?
Ga2 C39 1.9490(14) . ?
Ga2 Cl2 2.1659(4) . ?
O1 H1 0.886(4) . ?
O2 H2 0.886(4) . ?
C1 C2 1.510(2) . ?
C1 H1A 0.9800 . ?
C1 H1B 0.9800 . ?
C1 H1C 0.9800 . ?
C2 C3 1.394(2) . ?
C2 C9 1.406(2) . ?
C3 C4 1.390(2) . ?
C3 H3A 0.9500 . ?
C4 C6 1.391(2) . ?
C4 C5 1.513(2) . ?
C5 H5A 0.9800 . ?
C5 H5B 0.9800 . ?
C5 H5C 0.9800 . ?
C6 C7 1.394(2) . ?
C6 H6A 0.9500 . ?
C7 C9 1.407(2) . ?
C7 C8 1.511(2) . ?
C8 H8A 0.9800 . ?
C8 H8B 0.9800 . ?
C8 H8C 0.9800 . ?
C9 C10 1.4953(19) . ?
C10 C11 1.3971(19) . ?
C10 C15 1.4032(18) . ?
C11 C12 1.388(2) . ?
C11 H11A 0.9500 . ?
C12 C13 1.387(2) . ?
C12 H12A 0.9500 . ?
C13 C14 1.4018(19) . ?
C13 H13A 0.9500 . ?
C14 C15 1.4059(19) . ?
C14 C16 1.4921(19) . ?
C16 C23 1.406(2) . ?
C16 C17 1.406(2) . ?
C17 C19 1.393(2) . ?
C17 C18 1.514(2) . ?
C18 H18A 0.9800 . ?
C18 H18B 0.9800 . ?
C18 H18C 0.9800 . ?
C19 C20 1.385(2) . ?
C19 H19A 0.9500 . ?
C20 C22 1.393(2) . ?
C20 C21 1.511(2) . ?
C21 H21A 0.9800 . ?
C21 H21B 0.9800 . ?
C21 H21C 0.9800 . ?
C22 C23 1.395(2) . ?
C22 H22A 0.9500 . ?
C23 C24 1.510(2) . ?
C24 H24A 0.9800 . ?
C24 H24B 0.9800 . ?
C24 H24C 0.9800 . ?
C25 C26 1.510(2) . ?
C25 H25A 0.9800 . ?
C25 H25B 0.9800 . ?
C25 H25C 0.9800 . ?
C26 C27 1.395(2) . ?
C26 C33 1.402(2) . ?
C27 C28 1.394(2) . ?
C27 H27A 0.9500 . ?
C28 C30 1.388(2) . ?
C28 C29 1.511(2) . ?
C29 H29A 0.9800 . ?
C29 H29B 0.9800 . ?
C29 H29C 0.9800 . ?
C30 C31 1.391(2) . ?
C30 H30A 0.9500 . ?
C31 C33 1.411(2) . ?
C31 C32 1.511(2) . ?
C32 H32A 0.9800 . ?
C32 H32B 0.9800 . ?
C32 H32C 0.9800 . ?
C33 C34 1.4956(19) . ?
C34 C35 1.397(2) . ?
C34 C39 1.4042(19) . ?
C35 C36 1.389(2) . ?
C35 H35A 0.9500 . ?
C36 C37 1.387(2) . ?
C36 H36A 0.9500 . ?
C37 C38 1.396(2) . ?
C37 H37A 0.9500 . ?
C38 C39 1.4075(19) . ?
C38 C40 1.498(2) . ?
C40 C47 1.401(2) . ?
C40 C41 1.4084(19) . ?
C41 C43 1.390(2) . ?
C41 C42 1.515(2) . ?
C42 H42A 0.9800 . ?
C42 H42B 0.9800 . ?
C42 H42C 0.9800 . ?
C43 C44 1.387(2) . ?
C43 H43A 0.9500 . ?
C44 C46 1.394(2) . ?
C44 C45 1.512(2) . ?
C45 H45A 0.9800 . ?
C45 H45B 0.9800 . ?
C45 H45C 0.9800 . ?
C46 C47 1.396(2) . ?
C46 H46A 0.9500 . ?
C47 C48 1.511(2) . ?
C48 H48A 0.9800 . ?
C48 H48B 0.9800 . ?
C48 H48C 0.9800 . ?
